data_7100339
loop_
_publ_author_name
'Majumder, A.'
'Choudhury, C. R.'
'Mitra, S.'
'Rosair, G.'
'El Fallah, M. S.'
'Ribas, J.'

_journal_name_full 'Chemical Communications'
_journal_page_first 2158
_journal_page_last 2160
_journal_paper_doi 10.1039/b417019a
_journal_year 2005
_chemical_formula_moiety 'C32 H36 Cu3 N12 O6, 2(Cl O4), C H4 O'
_chemical_formula_sum 'C33 H40 Cl2 Cu3 N12 O15'
_chemical_formula_weight 1106.28
_space_group_IT_number 148
_symmetry_cell_setting rhombohedral
_symmetry_space_group_name_Hall '-R 3'
_symmetry_space_group_name_H-M 'R -3 :H'
_cell_angle_alpha 90.00
_cell_angle_beta 90.00
_cell_angle_gamma 120.00
_cell_formula_units_Z 3
_cell_length_a 9.156(2)
_cell_length_b 9.156(2)
_cell_length_c 44.51(3)
_cell_measurement_temperature 100(2)
_cell_volume 3231(2)
_diffrn_ambient_temperature 100(2)
_exptl_crystal_density_diffrn 1.705
_cod_depositor_comments
;
The following automatic conversions were performed:
'_symmetry_cell_setting' value 'Rhombohedral' changed to 'rhombohedral'
according to '/home/saulius/struct/CIF-dictionaries/cif_core.dic'
dictionary named 'cif_core.dic' version 2.4.1 from 2010-06-29.

Automatic conversion script
Id: cif_fix_enum 1527 2010-12-29 10:47:43Z saulius 
;
_cod_original_sg_symbol_H-M 'R -3'
_cod_database_code 7100339

loop_
_symmetry_equiv_pos_as_xyz
'x, y, z'
'-y, x-y, z'
'-x+y, -x, z'
'x+2/3, y+1/3, z+1/3'
'-y+2/3, x-y+1/3, z+1/3'
'-x+y+2/3, -x+1/3, z+1/3'
'x+1/3, y+2/3, z+2/3'
'-y+1/3, x-y+2/3, z+2/3'
'-x+y+1/3, -x+2/3, z+2/3'
'-x, -y, -z'
'y, -x+y, -z'
'x-y, x, -z'
'-x+2/3, -y+1/3, -z+1/3'
'y+2/3, -x+y+1/3, -z+1/3'
'x-y+2/3, x+1/3, -z+1/3'
'-x+1/3, -y+2/3, -z+2/3'
'y+1/3, -x+y+2/3, -z+2/3'
'x-y+1/3, x+2/3, -z+2/3'

loop_
_atom_site_label
_atom_site_type_symbol
_atom_site_fract_x
_atom_site_fract_y
_atom_site_fract_z
_atom_site_U_iso_or_equiv
_atom_site_adp_type
_atom_site_occupancy
_atom_site_symmetry_multiplicity
_atom_site_calc_flag
_atom_site_refinement_flags
_atom_site_disorder_assembly
_atom_site_disorder_group
Cu1 Cu 0.5000 1.0000 0.0000 0.0140(7) Uani 1 2 d S . .
O1 O 0.2921(9) 0.7821(9) -0.00013(15) 0.0125(17) Uani 1 1 d U . .
Cl1 Cl 1.0000 0.0000 0.13393(11) 0.0173(12) Uani 1 3 d S . .
N1 N 0.5011(10) 0.9983(11) 0.0449(2) 0.0110(19) Uani 1 1 d U . .
C11 C 0.3602(15) 0.9217(14) 0.0609(2) 0.019(2) Uani 1 1 d U . .
H11 H 0.2565 0.8624 0.0503 0.022 Uiso 1 1 calc R . .
C12 C 0.3541(15) 0.9224(14) 0.0915(3) 0.025(3) Uani 1 1 d . . .
H12 H 0.2482 0.8683 0.1014 0.030 Uiso 1 1 calc R . .
C13 C 0.5047(15) 1.0034(13) 0.1083(3) 0.024(3) Uani 1 1 d . . .
N13 N 0.5076(13) 1.0109(13) 0.1384(2) 0.028(3) Uani 1 1 d . . .
H13A H 0.6046 1.0633 0.1479 0.034 Uiso 1 1 calc R . .
H13B H 0.4125 0.9635 0.1485 0.034 Uiso 1 1 calc R . .
C14 C 0.6522(15) 1.0767(14) 0.0916(3) 0.026(3) Uani 1 1 d . . .
H14 H 0.7582 1.1283 0.1015 0.031 Uiso 1 1 calc R . .
C15 C 0.6460(14) 1.0753(13) 0.0605(2) 0.015(2) Uani 1 1 d U . .
H15 H 0.7492 1.1316 0.0497 0.018 Uiso 1 1 calc R . .
C20 C 0.3333 0.6667 0.0004(4) 0.013(4) Uani 1 3 d S . .
O11A O 0.9322(10) 0.1022(10) 0.14493(18) 0.024(2) Uani 1 1 d . . .
O12A O 1.0000 0.0000 0.1022(3) 0.026(3) Uani 1 3 d S . .
C1S C 1.0000 0.0000 0.021(3) 0.36(13) Uani 1 3 d S . .

loop_
_atom_site_aniso_label
_atom_site_aniso_U_11
_atom_site_aniso_U_22
_atom_site_aniso_U_33
_atom_site_aniso_U_23
_atom_site_aniso_U_13
_atom_site_aniso_U_12
Cu1 0.0060(10) 0.0049(10) 0.0312(13) 0.0006(8) -0.0012(8) 0.0027(8)
O1 0.0125(19) 0.0122(19) 0.0140(19) 0.0003(10) -0.0002(10) 0.0071(12)
Cl1 0.0140(15) 0.0140(15) 0.024(3) 0.000 0.000 0.0070(8)
N1 0.011(2) 0.011(2) 0.012(2) -0.0005(10) 0.0006(10) 0.0055(13)
C11 0.018(3) 0.018(3) 0.019(3) -0.0003(10) 0.0002(10) 0.0092(15)
C12 0.014(6) 0.013(6) 0.050(8) -0.003(6) 0.006(6) 0.007(5)
C13 0.024(7) 0.010(6) 0.038(7) -0.006(5) -0.004(6) 0.009(5)
N13 0.027(6) 0.024(6) 0.032(6) -0.002(5) 0.003(5) 0.011(5)
C14 0.010(6) 0.015(6) 0.052(9) -0.001(6) -0.004(6) 0.005(5)
C15 0.015(3) 0.015(3) 0.016(3) -0.0003(10) 0.0000(10) 0.0079(15)
C20 0.008(6) 0.008(6) 0.023(10) 0.000 0.000 0.004(3)
O11A 0.026(5) 0.018(4) 0.029(4) -0.007(4) -0.003(4) 0.011(4)
O12A 0.027(5) 0.027(5) 0.024(8) 0.000 0.000 0.013(3)
C1S 0.20(6) 0.20(6) 0.7(4) 0.000 0.000 0.10(3)

loop_
_geom_bond_atom_site_label_1
_geom_bond_atom_site_label_2
_geom_bond_distance
_geom_bond_site_symmetry_2
_geom_bond_publ_flag
Cu1 O1 1.951(7) 10_675 ?
Cu1 O1 1.951(7) . ?
Cu1 N1 1.997(9) 10_675 ?
Cu1 N1 1.998(9) . ?
O1 C20 1.288(7) . ?
O1 Cu1 1.951(7) 10_675 ?
Cl1 O12A 1.414(14) . ?
Cl1 O11A 1.443(8) . ?
Cl1 O11A 1.443(8) 3_765 ?
Cl1 O11A 1.443(8) 2_645 ?
N1 C11 1.326(14) . ?
N1 C15 1.343(13) . ?
N1 Cu1 1.998(9) 10_675 ?
C11 C12 1.363(17) . ?
C11 H11 0.9500 . ?
C12 C13 1.412(17) . ?
C12 H12 0.9500 . ?
C13 N13 1.338(17) . ?
C13 C14 1.387(17) . ?
N13 H13A 0.8800 . ?
N13 H13B 0.8800 . ?
C14 C15 1.385(16) . ?
C14 H14 0.9500 . ?
C15 H15 0.9500 . ?
C20 O1 1.288(7) 2_665 ?
C20 O1 1.288(7) 3_565 ?
C1S C1S 1.9(3) 10_755 ?
